data_1541730
loop_
_publ_author_name
'Pretsch, T.'
'Bruedgam, I.'
'Hartl, H.'

_publ_section_title
;
 Konformation und Vernetzung von (Cu C N)6 - Ringen in polymeren
 Cyanocupraten(I) (infty n)(Cu2 (C N)(3))(-) (n = 2, 3)
;
_journal_name_full 'Zeitschrift fuer Anorganische und Allgemeine Chemie'
_journal_page_first 353
_journal_page_last 360
_journal_volume 630
_journal_year 2004
_chemical_formula_sum 'C9 H16 Cu2 N4'
_chemical_name_systematic '(N H2 (C3 H7)2) (Cu2 (C N)3)'
_space_group_IT_number 14
_symmetry_space_group_name_Hall '-P 2yn'
_symmetry_space_group_name_H-M 'P 1 21/n 1'
_cell_angle_alpha 90
_cell_angle_beta 99.282
_cell_angle_gamma 90
_cell_formula_units_Z 4
_cell_length_a 8.079
_cell_length_b 14.55
_cell_length_c 11.012
_cell_volume 1277.506
_citation_journal_id_ASTM ZAACAB
_cod_data_source_file Pretsch_ZAACAB_2004_542.cif
_cod_data_source_block C9H16Cu2N4
_cod_original_sg_symbol_Hall '-P 2ybc (x-z,y,z)'
_cod_database_code 1541730

loop_
_symmetry_equiv_pos_as_xyz
x,y,z
-x+1/2,y+1/2,-z+1/2
-x,-y,-z
x-1/2,-y-1/2,z-1/2

loop_
_atom_site_label
_atom_site_type_symbol
_atom_site_fract_x
_atom_site_fract_y
_atom_site_fract_z
_atom_site_occupancy
_atom_site_U_iso_or_equiv
C2 C+2 0.8608 0.56707 0.8971 1 0.0
H11 H-1 0.16 0.133 0.293 1 0.0
N1 N-3 0.0307 0.37094 0.8188 1 0.0
H9 H-1 0.168 0.428 0.462 1 0.0
C1 C+2 0.9969 0.2999 0.774 1 0.0
H13 H-1 0.869 0.112 0.137 1 0.0
C9 C+4 0.0807 0.1183 0.0605 1 0.0
N2 N-3 0.7485 0.11597 0.6384 1 0.0
C5 C+2 0.0833 0.2973 0.415 1 0.0
H8 H-1 0.008 0.398 0.515 1 0.0
H15 H-1 0.039 0.144 -0.029 1 0.0
Cu1 Cu+1 0.95044 0.18487 0.69786 1 0.0
N4 N-3 0.9393 0.14399 0.3762 1 0.0
H7 H-1 0.969 0.426 0.372 1 0.0
H6 H-1 0.156 0.293 0.329 1 0.0
H4 H-1 0.857 0.269 0.316 1 0.0
H5 H-1 0.164 0.264 0.495 1 0.0
H2 H+1 0.839 0.119 0.36 1 0.0
H14 H-1 0.104 0.047 0.083 1 0.0
C4 C+2 0.9169 0.2462 0.3895 1 0.0
C7 C+2 0.044 0.1143 0.2816 1 0.0
H16 H-1 0.222 0.124 0.103 1 0.0
N3 N-3 0.2628 0.5609 0.8749 1 0.0
C8 C+2 0.9718 0.1472 0.1548 1 0.0
H10 H-1 0.055 0.054 0.275 1 0.0
H12 H-1 0.962 0.212 0.167 1 0.0
H3 H-1 0.852 0.254 0.458 1 0.0
H1 H+1 0.979 0.124 0.443 1 0.0
C3 C+2 0.129 0.10739 0.6457 1 0.0
Cu2 Cu+1 0.06603 0.49221 0.90175 1 0.0
C6 C+4 0.0522 0.3981 0.4404 1 0.0
